data_7036378
loop_
_publ_author_name
'de Jesus, Roberta Anjos'
'da Luz, Leonis Louren\,co'
'Santos, Danilo Oliveira'
'Costa, Jos\'e Arnaldo Santana'
'Navickiene, Sandro'
'Gatto, Claudia Cristina'
'J\'unior, Severino Alves'
'de Mesquita, Maria Eliane'

_publ_section_title
;
 Dual emission tunable in the near-infrared (NIR) and visible (VIS)
 spectral range by mix-LnMOF.
;
_journal_issue 39
_journal_name_full 'Dalton transactions (Cambridge, England : 2003)'
_journal_page_first 17318
_journal_page_last 17325
_journal_paper_doi 10.1039/c5dt01920f
_journal_volume 44
_journal_year 2015
_chemical_formula_moiety 'C21 H16 N3 Nd2 O15.50'
_chemical_formula_sum 'C21 H16 N3 Nd2 O15.5'
_chemical_formula_weight 846.85
_chemical_name_common 'C21 H16 N3 Nd2 O15.50'
_space_group_crystal_system monoclinic
_space_group_IT_number 14
_space_group_name_Hall '-P 2ybc'
_space_group_name_H-M_alt 'P 1 21/c 1'
_symmetry_space_group_name_Hall '-P 2ybc'
_symmetry_space_group_name_H-M 'P 1 21/c 1'
_atom_sites_solution_hydrogens mixed
_audit_creation_method SHELXL-2014/7
_audit_update_record
;
2015-08-25 deposited with the CCDC.
2015-09-02 downloaded from the CCDC.
;
_cell_angle_alpha 90
_cell_angle_beta 101.2300(10)
_cell_angle_gamma 90
_cell_formula_units_Z 4
_cell_length_a 10.9748(2)
_cell_length_b 17.4692(2)
_cell_length_c 13.3874(2)
_cell_measurement_reflns_used 6776
_cell_measurement_temperature 296(2)
_cell_measurement_theta_max 26.36
_cell_measurement_theta_min 2.22
_cell_volume 2517.50(7)
_computing_cell_refinement 'Bruker SAINT'
_computing_data_collection 'Bruker APEX2'
_computing_data_reduction 'Bruker SAINT'
_computing_molecular_graphics 'Bruker SHELXTL'
_computing_publication_material 'Bruker SHELXTL'
_computing_structure_refinement 'SHELXL-2014 (Sheldrick, 2015)'
_computing_structure_solution 'SHELXS-97 (Sheldrick, 2008)'
_diffrn_ambient_temperature 296(2)
_diffrn_measured_fraction_theta_full 1.000
_diffrn_measured_fraction_theta_max 0.999
_diffrn_measurement_device_type 'Bruker APEX-II CCD'
_diffrn_measurement_method '\f and \w scans'
_diffrn_radiation_type MoK\a
_diffrn_radiation_wavelength 0.71073
_diffrn_reflns_av_R_equivalents 0.0397
_diffrn_reflns_av_unetI/netI 0.0353
_diffrn_reflns_Laue_measured_fraction_full 1.000
_diffrn_reflns_Laue_measured_fraction_max 0.999
_diffrn_reflns_limit_h_max 13
_diffrn_reflns_limit_h_min -12
_diffrn_reflns_limit_k_max 21
_diffrn_reflns_limit_k_min -21
_diffrn_reflns_limit_l_max 16
_diffrn_reflns_limit_l_min -16
_diffrn_reflns_number 22732
_diffrn_reflns_point_group_measured_fraction_full 1.000
_diffrn_reflns_point_group_measured_fraction_max 0.999
_diffrn_reflns_theta_full 25.242
_diffrn_reflns_theta_max 26.394
_diffrn_reflns_theta_min 1.892
_exptl_absorpt_coefficient_mu 4.165
_exptl_absorpt_correction_T_max 0.4622
_exptl_absorpt_correction_T_min 0.3947
_exptl_absorpt_correction_type multi-scan
_exptl_absorpt_process_details 'SADABS V2008/1 (Bruker AXS)'
_exptl_crystal_colour colourless
_exptl_crystal_density_diffrn 2.234
_exptl_crystal_description block
_exptl_crystal_F_000 1628
_exptl_crystal_size_max 0.274
_exptl_crystal_size_mid 0.266
_exptl_crystal_size_min 0.219
_refine_diff_density_max 0.587
_refine_diff_density_min -0.571
_refine_diff_density_rms 0.116
_refine_ls_extinction_method none
_refine_ls_goodness_of_fit_ref 1.036
_refine_ls_hydrogen_treatment mixed
_refine_ls_matrix_type full
_refine_ls_number_parameters 393
_refine_ls_number_reflns 5160
_refine_ls_number_restraints 2
_refine_ls_restrained_S_all 1.036
_refine_ls_R_factor_all 0.0324
_refine_ls_R_factor_gt 0.0244
_refine_ls_shift/su_max 0.002
_refine_ls_shift/su_mean 0.000
_refine_ls_structure_factor_coef Fsqd
_refine_ls_weighting_details 'w=1/[\s^2^(Fo^2^)+(0.0180P)^2^+1.7188P] where P=(Fo^2^+2Fc^2^)/3'
_refine_ls_weighting_scheme calc
_refine_ls_wR_factor_gt 0.0485
_refine_ls_wR_factor_ref 0.0515
_reflns_Friedel_coverage 0.000
_reflns_number_gt 4391
_reflns_number_total 5160
_reflns_threshold_expression 'I > 2\s(I)'
_cod_data_source_file c5dt01920f2.cif
_cod_data_source_block Nd
_cod_depositor_comments 'Adding full bibliography for 7036378--7036379.cif.'
_cod_original_formula_sum 'C21 H16 N3 Nd2 O15.50'
_cod_database_code 7036378
_shelx_space_group_comment
;
The symmetry employed for this shelxl refinement is uniquely defined
by the following loop, which should always be used as a source of
symmetry information in preference to the above space-group names.
They are only intended as comments.
;
_shelx_estimated_absorpt_t_min 0.399
_shelx_estimated_absorpt_t_max 0.461

loop_
_space_group_symop_operation_xyz
'x, y, z'
'-x, y+1/2, -z+1/2'
'-x, -y, -z'
'x, -y-1/2, z-1/2'

loop_
_atom_site_label
_atom_site_type_symbol
_atom_site_fract_x
_atom_site_fract_y
_atom_site_fract_z
_atom_site_U_iso_or_equiv
_atom_site_adp_type
_atom_site_occupancy
_atom_site_site_symmetry_order
_atom_site_calc_flag
_atom_site_refinement_flags_posn
_atom_site_refinement_flags_adp
_atom_site_refinement_flags_occupancy
Nd1 Nd 0.67184(2) 0.04253(2) 0.59031(2) 0.01402(6) Uani 1 1 d . . .
Nd2 Nd 1.15705(2) 0.25813(2) 0.59362(2) 0.01298(6) Uani 1 1 d . . .
N2 N 0.6262(3) 0.12023(15) 0.7428(2) 0.0178(7) Uani 1 1 d . . .
N3 N 1.1438(3) 0.12972(15) 0.6840(2) 0.0178(7) Uani 1 1 d . . .
N1 N 0.7106(3) 0.12096(15) 0.4327(2) 0.0172(7) Uani 1 1 d . . .
O1 O 0.5462(2) 0.00970(13) 0.41427(18) 0.0204(6) Uani 1 1 d . . .
O9 O 1.1727(3) 0.26167(14) 0.77952(18) 0.0263(6) Uani 1 1 d . . .
O2 O 0.4930(3) 0.02688(17) 0.2469(2) 0.0422(8) Uani 1 1 d . . .
O6 O 0.8577(3) 0.03200(15) 0.9250(2) 0.0335(7) Uani 1 1 d . . .
C6 C 0.8005(3) 0.17361(19) 0.4456(3) 0.0200(8) Uani 1 1 d . . .
C7 C 0.8600(3) 0.1874(2) 0.5558(3) 0.0212(8) Uani 1 1 d . . .
C2 C 0.6530(3) 0.1046(2) 0.3378(3) 0.0188(8) Uani 1 1 d . . .
C1 C 0.5567(3) 0.0420(2) 0.3301(3) 0.0219(8) Uani 1 1 d . . .
C4 C 0.7729(4) 0.1956(2) 0.2677(3) 0.0357(11) Uani 1 1 d . . .
H4 H 0.7928 0.2212 0.2121 0.043 Uiso 1 1 calc R U .
C5 C 0.8353(4) 0.2118(2) 0.3642(3) 0.0302(10) Uani 1 1 d . . .
H5 H 0.8995 0.2475 0.3752 0.036 Uiso 1 1 calc R U .
C3 C 0.6805(4) 0.1411(2) 0.2536(3) 0.0286(9) Uani 1 1 d . . .
H3 H 0.6375 0.1292 0.1885 0.034 Uiso 1 1 calc R U .
C8 C 0.7898(3) 0.04550(19) 0.8412(3) 0.0211(8) Uani 1 1 d . . .
C9 C 0.6895(4) 0.10552(19) 0.8368(3) 0.0211(8) Uani 1 1 d . . .
C12 C 0.4948(4) 0.2049(2) 0.8132(3) 0.0307(10) Uani 1 1 d . . .
H12 H 0.4275 0.2383 0.8035 0.037 Uiso 1 1 calc R U .
C13 C 0.5297(3) 0.16895(19) 0.7315(3) 0.0190(8) Uani 1 1 d . . .
C11 C 0.5615(4) 0.1904(2) 0.9093(3) 0.0401(11) Uani 1 1 d . . .
H11 H 0.5401 0.2140 0.9657 0.048 Uiso 1 1 calc R U .
C16 C 1.1427(3) 0.1284(2) 0.7833(3) 0.0195(8) Uani 1 1 d . . .
C15 C 1.1639(3) 0.2047(2) 0.8344(3) 0.0222(9) Uani 1 1 d . . .
C19 C 1.1015(3) -0.0039(2) 0.6751(3) 0.0230(9) Uani 1 1 d . . .
H19 H 1.0875 -0.0485 0.6366 0.028 Uiso 1 1 calc R U .
C20 C 1.1253(3) 0.06395(19) 0.6312(3) 0.0183(8) Uani 1 1 d . . .
C21 C 0.8647(3) -0.0722(2) 0.4789(3) 0.0185(8) Uani 1 1 d . . .
O13 O 0.6673(2) -0.10333(14) 0.60874(19) 0.0235(6) Uani 1 1 d G . .
H13A H 0.5980 -0.1282 0.5646 0.028 Uiso 1 1 d G U .
H13B H 0.7429 -0.1286 0.5991 0.028 Uiso 1 1 d G U .
O7 O 0.5153(2) 0.15009(13) 0.55456(18) 0.0209(6) Uani 1 1 d . . .
O12 O 0.8460(2) -0.01255(13) 0.52590(18) 0.0205(6) Uani 1 1 d . . .
O14 O 1.0424(2) 0.38510(13) 0.5726(2) 0.0263(6) Uani 1 1 d G . .
H14A H 1.0880 0.4330 0.5815 0.032 Uiso 1 1 d G U .
H14B H 0.9626 0.3953 0.5290 0.032 Uiso 1 1 d G U .
O8 O 0.3641(3) 0.21398(16) 0.6057(2) 0.0365(7) Uani 1 1 d . . .
O10 O 1.1730(3) 0.29418(15) 0.42900(19) 0.0383(8) Uani 1 1 d . . .
O15 O 1.2977(4) 0.36471(19) 0.6619(3) 0.0464(9) Uani 1 1 d D . .
C18 C 1.0988(4) -0.0047(2) 0.7776(3) 0.0320(10) Uani 1 1 d . . .
H18 H 1.0815 -0.0499 0.8089 0.038 Uiso 1 1 calc R U .
C10 C 0.6609(4) 0.1403(2) 0.9212(3) 0.0331(10) Uani 1 1 d . . .
H10 H 0.7078 0.1304 0.9856 0.040 Uiso 1 1 calc R U .
C14 C 0.4647(3) 0.17851(19) 0.6221(3) 0.0216(8) Uani 1 1 d . . .
O16 O 0.4364(13) 0.0560(6) 0.0329(10) 0.158(6) Uani 0.5 1 d . . P
H15B H 1.351(6) 0.389(5) 0.638(7) 0.20(5) Uiso 1 1 d D . .
H15A H 1.280(6) 0.390(3) 0.707(4) 0.10(3) Uiso 1 1 d D . .
O4 O 0.9419(2) 0.23941(14) 0.5733(2) 0.0282(6) Uani 1 1 d . . .
O3 O 0.8238(2) 0.14850(14) 0.62152(19) 0.0250(6) Uani 1 1 d . . .
O5 O 0.7940(2) 0.01171(14) 0.75861(19) 0.0254(6) Uani 1 1 d . . .
C17 C 1.1218(4) 0.0619(2) 0.8337(3) 0.0320(10) Uani 1 1 d . . .
H17 H 1.1232 0.0621 0.9034 0.038 Uiso 1 1 calc R U .
O11 O 1.1285(2) 0.13910(13) 0.48610(18) 0.0244(6) Uani 1 1 d . . .

loop_
_atom_site_aniso_label
_atom_site_aniso_U_11
_atom_site_aniso_U_22
_atom_site_aniso_U_33
_atom_site_aniso_U_23
_atom_site_aniso_U_13
_atom_site_aniso_U_12
Nd1 0.01404(11) 0.01346(10) 0.01452(10) -0.00095(7) 0.00268(8) -0.00077(7)
Nd2 0.01612(11) 0.01287(9) 0.01006(9) -0.00060(7) 0.00283(8) 0.00057(7)
N2 0.0172(16) 0.0161(15) 0.0198(16) -0.0014(12) 0.0034(13) -0.0019(12)
N3 0.0232(17) 0.0155(14) 0.0156(15) -0.0023(12) 0.0057(14) 0.0011(13)
N1 0.0132(16) 0.0133(14) 0.0256(17) -0.0012(12) 0.0053(13) 0.0017(12)
O1 0.0178(14) 0.0200(13) 0.0238(14) 0.0011(11) 0.0053(12) -0.0041(11)
O9 0.0425(18) 0.0225(14) 0.0151(13) -0.0010(11) 0.0083(13) -0.0043(12)
O2 0.048(2) 0.0496(19) 0.0249(16) -0.0016(14) -0.0041(15) -0.0198(16)
O6 0.0406(18) 0.0330(16) 0.0209(15) -0.0013(12) -0.0088(14) 0.0103(13)
C6 0.018(2) 0.0128(17) 0.031(2) 0.0005(15) 0.0111(17) -0.0004(15)
C7 0.018(2) 0.0153(17) 0.032(2) -0.0065(16) 0.0079(18) 0.0020(15)
C2 0.0164(19) 0.0191(18) 0.022(2) 0.0016(15) 0.0054(16) 0.0014(15)
C1 0.020(2) 0.024(2) 0.021(2) -0.0030(16) 0.0023(17) -0.0030(16)
C4 0.045(3) 0.032(2) 0.033(2) 0.0138(19) 0.015(2) -0.005(2)
C5 0.031(2) 0.023(2) 0.038(2) 0.0035(18) 0.011(2) -0.0083(18)
C3 0.033(2) 0.030(2) 0.022(2) 0.0050(17) 0.0038(19) -0.0023(18)
C8 0.023(2) 0.0176(18) 0.022(2) 0.0002(15) 0.0028(17) -0.0036(15)
C9 0.028(2) 0.0162(17) 0.019(2) -0.0012(15) 0.0050(17) -0.0040(16)
C12 0.030(2) 0.030(2) 0.034(2) -0.0076(18) 0.010(2) 0.0086(18)
C13 0.019(2) 0.0165(18) 0.022(2) -0.0022(15) 0.0054(16) -0.0011(15)
C11 0.050(3) 0.044(3) 0.029(2) -0.012(2) 0.015(2) 0.011(2)
C16 0.023(2) 0.0213(18) 0.0155(18) 0.0012(15) 0.0077(16) 0.0005(16)
C15 0.028(2) 0.025(2) 0.0149(19) -0.0017(15) 0.0056(17) 0.0011(16)
C19 0.026(2) 0.0161(18) 0.029(2) 0.0002(16) 0.0103(18) 0.0004(16)
C20 0.019(2) 0.0163(17) 0.0201(19) -0.0031(15) 0.0053(16) 0.0010(15)
C21 0.016(2) 0.0188(18) 0.0204(19) -0.0040(15) 0.0026(16) -0.0003(15)
O13 0.0215(15) 0.0190(13) 0.0293(16) -0.0034(11) 0.0028(13) 0.0004(11)
O7 0.0217(14) 0.0212(13) 0.0208(14) 0.0003(11) 0.0063(12) 0.0032(11)
O12 0.0235(15) 0.0199(13) 0.0186(13) -0.0071(11) 0.0057(11) 0.0009(11)
O14 0.0226(15) 0.0174(13) 0.0371(17) -0.0040(12) 0.0012(13) -0.0007(11)
O8 0.0243(16) 0.0463(18) 0.0377(18) -0.0016(14) 0.0029(14) 0.0155(14)
O10 0.073(2) 0.0307(16) 0.0133(14) 0.0051(12) 0.0141(15) 0.0016(15)
O15 0.039(2) 0.0370(19) 0.062(3) -0.0196(18) 0.0054(18) -0.0124(16)
C18 0.045(3) 0.021(2) 0.035(2) 0.0047(18) 0.020(2) -0.0032(19)
C10 0.044(3) 0.032(2) 0.022(2) -0.0060(18) 0.004(2) 0.005(2)
C14 0.014(2) 0.0148(17) 0.035(2) 0.0010(16) 0.0022(18) -0.0010(15)
O16 0.212(14) 0.117(9) 0.190(13) 0.065(9) 0.151(11) 0.038(9)
O4 0.0209(15) 0.0209(13) 0.0427(18) -0.0061(12) 0.0061(13) -0.0069(11)
O3 0.0253(15) 0.0243(14) 0.0259(15) -0.0051(12) 0.0065(12) -0.0093(12)
O5 0.0258(15) 0.0266(14) 0.0218(14) -0.0028(11) -0.0002(12) 0.0081(12)
C17 0.056(3) 0.027(2) 0.018(2) 0.0046(17) 0.019(2) 0.002(2)
O11 0.0405(17) 0.0176(13) 0.0156(13) 0.0012(11) 0.0068(12) 0.0029(12)

loop_
_atom_type_symbol
_atom_type_description
_atom_type_scat_dispersion_real
_atom_type_scat_dispersion_imag
_atom_type_scat_source
C C 0.0033 0.0016 'International Tables Vol C Tables 4.2.6.8 and 6.1.1.4'
H H 0.0000 0.0000 'International Tables Vol C Tables 4.2.6.8 and 6.1.1.4'
N N 0.0061 0.0033 'International Tables Vol C Tables 4.2.6.8 and 6.1.1.4'
O O 0.0106 0.0060 'International Tables Vol C Tables 4.2.6.8 and 6.1.1.4'
Nd Nd -0.1943 3.0179 'International Tables Vol C Tables 4.2.6.8 and 6.1.1.4'

loop_
_geom_angle_atom_site_label_1
_geom_angle_atom_site_label_2
_geom_angle_atom_site_label_3
_geom_angle
_geom_angle_site_symmetry_1
_geom_angle_site_symmetry_3
O12 Nd1 O5 84.97(8) . .
O12 Nd1 O3 78.81(8) . .
O5 Nd1 O3 77.20(9) . .
O12 Nd1 O7 140.87(8) . .
O5 Nd1 O7 124.62(8) . .
O3 Nd1 O7 83.49(8) . .
O12 Nd1 O1 130.22(8) . 3_656
O5 Nd1 O1 106.65(8) . 3_656
O3 Nd1 O1 150.56(8) . 3_656
O7 Nd1 O1 70.22(8) . 3_656
O12 Nd1 O1 84.53(8) . .
O5 Nd1 O1 154.31(8) . .
O3 Nd1 O1 123.33(8) . .
O7 Nd1 O1 76.55(8) . .
O1 Nd1 O1 64.03(9) 3_656 .
O12 Nd1 O13 70.94(8) . .
O5 Nd1 O13 73.14(8) . .
O3 Nd1 O13 138.92(8) . .
O7 Nd1 O13 137.09(8) . .
O1 Nd1 O13 67.09(8) 3_656 .
O1 Nd1 O13 81.28(8) . .
O12 Nd1 N2 140.57(8) . .
O5 Nd1 N2 62.81(8) . .
O3 Nd1 N2 72.61(9) . .
O7 Nd1 N2 61.93(8) . .
O1 Nd1 N2 83.18(8) 3_656 .
O1 Nd1 N2 134.05(8) . .
O13 Nd1 N2 115.88(8) . .
O12 Nd1 N1 70.16(8) . .
O5 Nd1 N1 135.32(9) . .
O3 Nd1 N1 62.25(8) . .
O7 Nd1 N1 70.71(8) . .
O1 Nd1 N1 117.82(8) 3_656 .
O1 Nd1 N1 61.12(8) . .
O13 Nd1 N1 127.39(8) . .
N2 Nd1 N1 116.70(9) . .
O10 Nd2 O4 100.79(11) . .
O10 Nd2 O8 84.54(10) . 1_655
O4 Nd2 O8 152.91(9) . 1_655
O10 Nd2 O9 161.01(9) . .
O4 Nd2 O9 89.51(9) . .
O8 Nd2 O9 93.55(10) 1_655 .
O10 Nd2 O15 89.40(13) . .
O4 Nd2 O15 133.50(11) . .
O8 Nd2 O15 72.53(12) 1_655 .
O9 Nd2 O15 72.07(12) . .
O10 Nd2 O11 72.90(8) . .
O4 Nd2 O11 78.92(9) . .
O8 Nd2 O11 77.35(9) 1_655 .
O9 Nd2 O11 125.17(8) . .
O15 Nd2 O11 146.34(12) . .
O10 Nd2 O14 77.66(9) . .
O4 Nd2 O14 69.08(8) . .
O8 Nd2 O14 137.60(9) 1_655 .
O9 Nd2 O14 91.46(9) . .
O15 Nd2 O14 69.15(10) . .
O11 Nd2 O14 130.96(8) . .
O10 Nd2 N3 134.71(9) . .
O4 Nd2 N3 77.57(9) . .
O8 Nd2 N3 79.94(10) 1_655 .
O9 Nd2 N3 62.90(8) . .
O15 Nd2 N3 124.84(11) . .
O11 Nd2 N3 62.28(8) . .
O14 Nd2 N3 138.03(9) . .
C9 N2 C13 118.8(3) . .
C9 N2 Nd1 119.8(2) . .
C13 N2 Nd1 120.9(2) . .
C16 N3 C20 118.7(3) . .
C16 N3 Nd2 119.9(2) . .
C20 N3 Nd2 121.1(2) . .
C2 N1 C6 118.1(3) . .
C2 N1 Nd1 122.3(2) . .
C6 N1 Nd1 119.2(2) . .
C1 O1 Nd1 112.3(2) . 3_656
C1 O1 Nd1 125.9(2) . .
Nd1 O1 Nd1 115.97(9) 3_656 .
C15 O9 Nd2 125.1(2) . .
N1 C6 C5 122.5(4) . .
N1 C6 C7 113.8(3) . .
C5 C6 C7 123.7(3) . .
O3 C7 O4 125.3(4) . .
O3 C7 C6 118.0(3) . .
O4 C7 C6 116.7(3) . .
N1 C2 C3 122.7(3) . .
N1 C2 C1 114.5(3) . .
C3 C2 C1 122.7(3) . .
O2 C1 O1 124.8(3) . .
O2 C1 C2 119.2(3) . .
O1 C1 C2 116.0(3) . .
C5 C4 C3 119.5(4) . .
C5 C4 H4 120.3 . .
C3 C4 H4 120.3 . .
C4 C5 C6 118.5(4) . .
C4 C5 H5 120.8 . .
C6 C5 H5 120.8 . .
C4 C3 C2 118.7(4) . .
C4 C3 H3 120.7 . .
C2 C3 H3 120.7 . .
O6 C8 O5 125.7(4) . .
O6 C8 C9 118.1(3) . .
O5 C8 C9 116.1(3) . .
N2 C9 C10 121.9(4) . .
N2 C9 C8 114.3(3) . .
C10 C9 C8 123.8(3) . .
C11 C12 C13 118.6(4) . .
C11 C12 H12 120.7 . .
C13 C12 H12 120.7 . .
N2 C13 C12 122.3(3) . .
N2 C13 C14 113.2(3) . .
C12 C13 C14 124.6(3) . .
C12 C11 C10 119.3(4) . .
C12 C11 H11 120.3 . .
C10 C11 H11 120.3 . .
N3 C16 C17 122.4(3) . .
N3 C16 C15 114.2(3) . .
C17 C16 C15 123.4(3) . .
O10 C15 O9 125.5(3) 4_566 .
O10 C15 C16 116.9(3) 4_566 .
O9 C15 C16 117.6(3) . .
C20 C19 C18 118.5(3) . .
C20 C19 H19 120.7 . .
C18 C19 H19 120.7 . .
N3 C20 C19 122.4(3) . .
N3 C20 C21 113.6(3) . 3_756
C19 C20 C21 123.9(3) . 3_756
O12 C21 O11 126.1(3) . 3_756
O12 C21 C20 117.5(3) . 3_756
O11 C21 C20 116.3(3) 3_756 3_756
Nd1 O13 H13A 114.5 . .
Nd1 O13 H13B 114.0 . .
H13A O13 H13B 107.7 . .
C14 O7 Nd1 122.6(2) . .
C21 O12 Nd1 136.0(2) . .
Nd2 O14 H14A 120.4 . .
Nd2 O14 H14B 126.7 . .
H14A O14 H14B 107.4 . .
C14 O8 Nd2 167.2(3) . 1_455
C15 O10 Nd2 162.8(3) 4_565 .
Nd2 O15 H15B 132(7) . .
Nd2 O15 H15A 118(5) . .
H15B O15 H15A 107(7) . .
C19 C18 C17 119.7(3) . .
C19 C18 H18 120.1 . .
C17 C18 H18 120.1 . .
C9 C10 C11 119.1(4) . .
C9 C10 H10 120.4 . .
C11 C10 H10 120.4 . .
O8 C14 O7 124.8(4) . .
O8 C14 C13 117.5(4) . .
O7 C14 C13 117.7(3) . .
C7 O4 Nd2 141.5(2) . .
C7 O3 Nd1 126.2(2) . .
C8 O5 Nd1 126.7(2) . .
C18 C17 C16 118.1(4) . .
C18 C17 H17 120.9 . .
C16 C17 H17 120.9 . .
C21 O11 Nd2 124.4(2) 3_756 .

loop_
_geom_bond_atom_site_label_1
_geom_bond_atom_site_label_2
_geom_bond_distance
_geom_bond_site_symmetry_2
Nd1 O12 2.442(2) .
Nd1 O5 2.447(2) .
Nd1 O3 2.472(2) .
Nd1 O7 2.528(2) .
Nd1 O1 2.551(2) 3_656
Nd1 O1 2.553(2) .
Nd1 O13 2.561(2) .
Nd1 N2 2.581(3) .
Nd1 N1 2.619(3) .
Nd2 O10 2.331(3) .
Nd2 O4 2.346(3) .
Nd2 O8 2.375(3) 1_655
Nd2 O9 2.462(2) .
Nd2 O15 2.477(3) .
Nd2 O11 2.514(2) .
Nd2 O14 2.539(2) .
Nd2 N3 2.567(3) .
N2 C9 1.338(4) .
N2 C13 1.344(4) .
N3 C16 1.332(4) .
N3 C20 1.344(4) .
N1 C2 1.335(4) .
N1 C6 1.335(4) .
O1 C1 1.285(4) .
O1 Nd1 2.551(2) 3_656
O9 C15 1.252(4) .
O2 C1 1.223(4) .
O6 C8 1.242(4) .
C6 C5 1.394(5) .
C6 C7 1.512(5) .
C7 O3 1.236(4) .
C7 O4 1.268(4) .
C2 C3 1.379(5) .
C2 C1 1.510(5) .
C4 C5 1.369(6) .
C4 C3 1.377(5) .
C4 H4 0.9300 .
C5 H5 0.9300 .
C3 H3 0.9300 .
C8 O5 1.263(4) .
C8 C9 1.513(5) .
C9 C10 1.372(5) .
C12 C11 1.375(6) .
C12 C13 1.379(5) .
C12 H12 0.9300 .
C13 C14 1.508(5) .
C11 C10 1.383(6) .
C11 H11 0.9300 .
C16 C17 1.384(5) .
C16 C15 1.495(5) .
C15 O10 1.251(4) 4_566
C19 C20 1.371(5) .
C19 C18 1.379(5) .
C19 H19 0.9300 .
C20 C21 1.506(5) 3_756
C21 O12 1.254(4) .
C21 O11 1.256(4) 3_756
C21 C20 1.506(5) 3_756
O13 H13A 0.9700 .
O13 H13B 0.9701 .
O7 C14 1.253(4) .
O14 H14A 0.9701 .
O14 H14B 0.9700 .
O8 C14 1.248(4) .
O8 Nd2 2.375(3) 1_455
O10 C15 1.251(4) 4_565
O15 H15B 0.83(2) .
O15 H15A 0.81(2) .
C18 C17 1.382(5) .
C18 H18 0.9300 .
C10 H10 0.9300 .
C17 H17 0.9300 .
O11 C21 1.256(4) 3_756

loop_
_geom_torsion_atom_site_label_1
_geom_torsion_atom_site_label_2
_geom_torsion_atom_site_label_3
_geom_torsion_atom_site_label_4
_geom_torsion
_geom_torsion_site_symmetry_1
_geom_torsion_site_symmetry_4
C2 N1 C6 C5 0.2(5) . .
Nd1 N1 C6 C5 173.1(3) . .
C2 N1 C6 C7 -179.7(3) . .
Nd1 N1 C6 C7 -6.8(4) . .
N1 C6 C7 O3 2.0(5) . .
C5 C6 C7 O3 -177.9(4) . .
N1 C6 C7 O4 -176.7(3) . .
C5 C6 C7 O4 3.4(5) . .
C6 N1 C2 C3 -1.6(5) . .
Nd1 N1 C2 C3 -174.2(3) . .
C6 N1 C2 C1 177.4(3) . .
Nd1 N1 C2 C1 4.8(4) . .
Nd1 O1 C1 O2 -26.0(5) 3_656 .
Nd1 O1 C1 O2 -177.7(3) . .
Nd1 O1 C1 C2 152.1(2) 3_656 .
Nd1 O1 C1 C2 0.3(4) . .
N1 C2 C1 O2 174.9(3) . .
C3 C2 C1 O2 -6.1(6) . .
N1 C2 C1 O1 -3.3(5) . .
C3 C2 C1 O1 175.7(3) . .
C3 C4 C5 C6 -1.7(6) . .
N1 C6 C5 C4 1.4(6) . .
C7 C6 C5 C4 -178.7(4) . .
C5 C4 C3 C2 0.4(6) . .
N1 C2 C3 C4 1.3(6) . .
C1 C2 C3 C4 -177.6(4) . .
C13 N2 C9 C10 -1.9(5) . .
Nd1 N2 C9 C10 -174.0(3) . .
C13 N2 C9 C8 175.6(3) . .
Nd1 N2 C9 C8 3.5(4) . .
O6 C8 C9 N2 175.7(3) . .
O5 C8 C9 N2 -6.4(5) . .
O6 C8 C9 C10 -6.9(6) . .
O5 C8 C9 C10 171.0(4) . .
C9 N2 C13 C12 0.8(5) . .
Nd1 N2 C13 C12 172.8(3) . .
C9 N2 C13 C14 -178.4(3) . .
Nd1 N2 C13 C14 -6.4(4) . .
C11 C12 C13 N2 0.2(6) . .
C11 C12 C13 C14 179.3(4) . .
C13 C12 C11 C10 -0.1(7) . .
C20 N3 C16 C17 -0.7(6) . .
Nd2 N3 C16 C17 172.6(3) . .
C20 N3 C16 C15 -179.9(3) . .
Nd2 N3 C16 C15 -6.5(4) . .
Nd2 O9 C15 O10 179.2(3) . 4_566
Nd2 O9 C15 C16 0.3(5) . .
N3 C16 C15 O10 -174.8(3) . 4_566
C17 C16 C15 O10 6.1(6) . 4_566
N3 C16 C15 O9 4.2(5) . .
C17 C16 C15 O9 -174.9(4) . .
C16 N3 C20 C19 2.1(5) . .
Nd2 N3 C20 C19 -171.2(3) . .
C16 N3 C20 C21 -177.0(3) . 3_756
Nd2 N3 C20 C21 9.7(4) . 3_756
C18 C19 C20 N3 -1.2(6) . .
C18 C19 C20 C21 177.8(3) . 3_756
O11 C21 O12 Nd1 -69.6(5) 3_756 .
C20 C21 O12 Nd1 107.6(4) 3_756 .
C20 C19 C18 C17 -1.0(6) . .
N2 C9 C10 C11 1.9(6) . .
C8 C9 C10 C11 -175.3(4) . .
C12 C11 C10 C9 -0.9(7) . .
Nd2 O8 C14 O7 114.7(12) 1_455 .
Nd2 O8 C14 C13 -65.0(13) 1_455 .
Nd1 O7 C14 O8 -157.8(3) . .
Nd1 O7 C14 C13 21.9(4) . .
N2 C13 C14 O8 170.1(3) . .
C12 C13 C14 O8 -9.0(5) . .
N2 C13 C14 O7 -9.6(5) . .
C12 C13 C14 O7 171.2(4) . .
O3 C7 O4 Nd2 89.7(5) . .
C6 C7 O4 Nd2 -91.7(4) . .
O4 C7 O3 Nd1 -176.9(2) . .
C6 C7 O3 Nd1 4.6(5) . .
O6 C8 O5 Nd1 -175.4(3) . .
C9 C8 O5 Nd1 6.8(5) . .
C19 C18 C17 C16 2.3(6) . .
N3 C16 C17 C18 -1.4(6) . .
C15 C16 C17 C18 177.6(4) . .
